data_7109240
loop_
_publ_author_name
'Johannes Kaschel'
'Christian D. Schmidt'
'Mark Mumby'
'Daniel Kratzert'
'Dietmar Stalke'
'Daniel B. Werz'

_publ_section_title
;
 Donor-acceptor cyclopropanes with Lawesson's and Woollins' reagents:
 formation of bisthiophenes and unprecedented cage-like molecules
;
_journal_name_full Chem.Commun.
_journal_page_first 4403
_journal_paper_doi 10.1039/c2cc37631h
_journal_volume 49
_journal_year 2013
_chemical_formula_moiety 'C10 H14 O3 Se'
_chemical_formula_sum 'C10 H14 O3 Se'
_chemical_formula_weight 261.17
_chemical_name_systematic
;
?
;
_space_group_IT_number 2
_symmetry_cell_setting triclinic
_symmetry_space_group_name_Hall '-P 1'
_symmetry_space_group_name_H-M 'P -1'
_atom_sites_solution_hydrogens geom
_atom_sites_solution_primary direct
_atom_sites_solution_secondary difmap
_audit_creation_method SHELXL-97
_cell_angle_alpha 73.414(2)
_cell_angle_beta 74.033(3)
_cell_angle_gamma 81.773(3)
_cell_formula_units_Z 2
_cell_length_a 6.388(3)
_cell_length_b 9.236(5)
_cell_length_c 9.469(5)
_cell_measurement_reflns_used 9877
_cell_measurement_temperature 100(2)
_cell_measurement_theta_max 26.75
_cell_measurement_theta_min 2.3065
_cell_volume 513.5(5)
_computing_cell_refinement 'SAINT V7.68A'
_computing_data_collection 'APEX2 v2011.2'
_computing_data_reduction 'SAINT V7.68A'
_computing_molecular_graphics 'XP Version 5.1'
_computing_publication_material 'XP Version 5.1'
_computing_structure_refinement 'SHELXL-97 (Sheldrick, 2008)'
_computing_structure_solution 'SHELXS-97 (Sheldrick, 2008)'
_diffrn_ambient_temperature 100(2)
_diffrn_measured_fraction_theta_full 0.998
_diffrn_measured_fraction_theta_max 0.998
_diffrn_measurement_device_type 'Bruker Smart APEX II Ultra'
_diffrn_measurement_method 'omega scans'
_diffrn_radiation_monochromator mirror
_diffrn_radiation_source 'rotating anode (TXS)'
_diffrn_radiation_type MoK\a
_diffrn_radiation_wavelength 0.71073
_diffrn_reflns_av_R_equivalents 0.0312
_diffrn_reflns_av_sigmaI/netI 0.0121
_diffrn_reflns_limit_h_max 8
_diffrn_reflns_limit_h_min -8
_diffrn_reflns_limit_k_max 11
_diffrn_reflns_limit_k_min -11
_diffrn_reflns_limit_l_max 11
_diffrn_reflns_limit_l_min -11
_diffrn_reflns_number 26279
_diffrn_reflns_theta_full 26.75
_diffrn_reflns_theta_max 26.75
_diffrn_reflns_theta_min 2.31
_exptl_absorpt_coefficient_mu 3.634
_exptl_absorpt_correction_T_max 0.7357
_exptl_absorpt_correction_T_min 0.5608
_exptl_absorpt_correction_type multi-scan
_exptl_absorpt_process_details 'SADABS-2008/2, Sheldrick, Goettingen'
_exptl_crystal_colour colorless
_exptl_crystal_density_diffrn 1.689
_exptl_crystal_density_method 'not measured'
_exptl_crystal_description block
_exptl_crystal_F_000 264
_exptl_crystal_size_max 0.18
_exptl_crystal_size_mid 0.17
_exptl_crystal_size_min 0.09
_refine_diff_density_max 0.437
_refine_diff_density_min -0.271
_refine_diff_density_rms 0.060
_refine_ls_extinction_coef 0.043(2)
_refine_ls_extinction_expression Fc^*^=kFc[1+0.001xFc^2^\l^3^/sin(2\q)]^-1/4^
_refine_ls_extinction_method SHELXL
_refine_ls_goodness_of_fit_ref 1.158
_refine_ls_hydrogen_treatment constr
_refine_ls_matrix_type full
_refine_ls_number_parameters 130
_refine_ls_number_reflns 2185
_refine_ls_number_restraints 0
_refine_ls_restrained_S_all 1.158
_refine_ls_R_factor_all 0.0162
_refine_ls_R_factor_gt 0.0160
_refine_ls_shift/su_max 0.001
_refine_ls_shift/su_mean 0.000
_refine_ls_structure_factor_coef Fsqd
_refine_ls_weighting_details 'calc w=1/[\s^2^(Fo^2^)+(0.0222P)^2^+0.2228P] where P=(Fo^2^+2Fc^2^)/3'
_refine_ls_weighting_scheme calc
_refine_ls_wR_factor_gt 0.0427
_refine_ls_wR_factor_ref 0.0428
_reflns_number_gt 2159
_reflns_number_total 2185
_reflns_threshold_expression >2sigma(I)
_cod_data_source_file c2cc37631h.txt
_cod_data_source_block p-1
_cod_original_cell_volume 513.6(5)
_cod_database_code 7109240

loop_
_symmetry_equiv_pos_as_xyz
'x, y, z'
'-x, -y, -z'

loop_
_atom_site_label
_atom_site_type_symbol
_atom_site_fract_x
_atom_site_fract_y
_atom_site_fract_z
_atom_site_U_iso_or_equiv
_atom_site_adp_type
_atom_site_occupancy
_atom_site_symmetry_multiplicity
_atom_site_calc_flag
_atom_site_refinement_flags
Se1 Se 0.72584(2) 0.147458(14) 0.402334(14) 0.01357(7) Uani 1 1 d .
O1 O 1.22588(18) 0.41397(12) 0.47519(12) 0.0216(2) Uani 1 1 d .
O2 O 0.88364(16) 0.38795(10) 0.15311(11) 0.01413(19) Uani 1 1 d .
O3 O 0.83229(16) 0.17299(11) 0.08838(11) 0.0142(2) Uani 1 1 d .
C1 C 1.4181(3) 0.61577(18) 0.2885(2) 0.0270(3) Uani 1 1 d .
H1A H 1.5551 0.6051 0.2128 0.040 Uiso 1 1 calc R
H1B H 1.4491 0.6386 0.3754 0.040 Uiso 1 1 calc R
H1C H 1.3232 0.6983 0.2428 0.040 Uiso 1 1 calc R
C2 C 1.3054(2) 0.47003(16) 0.34172(17) 0.0175(3) Uani 1 1 d .
C3 C 1.3020(2) 0.39770(16) 0.21791(16) 0.0158(3) Uani 1 1 d .
H3A H 1.4529 0.3616 0.1741 0.019 Uiso 1 1 calc R
H3B H 1.2512 0.4758 0.1360 0.019 Uiso 1 1 calc R
C4 C 0.9158(2) 0.32079(15) 0.30253(15) 0.0138(3) Uani 1 1 d .
H4 H 0.8842 0.3967 0.3641 0.017 Uiso 1 1 calc R
C5 C 1.1568(2) 0.26533(15) 0.27117(15) 0.0133(3) Uani 1 1 d .
H5 H 1.1914 0.1892 0.3622 0.016 Uiso 1 1 calc R
C6 C 1.1715(2) 0.19127(15) 0.14216(15) 0.0135(3) Uani 1 1 d .
H6 H 1.3177 0.1979 0.0681 0.016 Uiso 1 1 calc R
C7 C 0.9842(2) 0.28042(15) 0.06852(15) 0.0135(3) Uani 1 1 d .
H7 H 1.0419 0.3312 -0.0415 0.016 Uiso 1 1 calc R
C8 C 1.0967(2) 0.02925(15) 0.20224(15) 0.0141(3) Uani 1 1 d .
H8A H 1.1605 -0.0310 0.1274 0.017 Uiso 1 1 calc R
H8B H 1.1356 -0.0232 0.2994 0.017 Uiso 1 1 calc R
C9 C 0.8511(2) 0.05772(15) 0.22426(15) 0.0138(3) Uani 1 1 d .
C10 C 0.7253(2) -0.07461(16) 0.24150(16) 0.0181(3) Uani 1 1 d .
H10A H 0.7864 -0.1184 0.1546 0.027 Uiso 1 1 calc R
H10B H 0.5718 -0.0403 0.2454 0.027 Uiso 1 1 calc R
H10C H 0.7355 -0.1514 0.3357 0.027 Uiso 1 1 calc R

loop_
_atom_site_aniso_label
_atom_site_aniso_U_11
_atom_site_aniso_U_22
_atom_site_aniso_U_33
_atom_site_aniso_U_23
_atom_site_aniso_U_13
_atom_site_aniso_U_12
Se1 0.01410(9) 0.01399(9) 0.01152(9) -0.00333(5) -0.00084(5) -0.00202(5)
O1 0.0234(5) 0.0212(5) 0.0221(6) -0.0087(4) -0.0056(4) -0.0011(4)
O2 0.0168(5) 0.0109(4) 0.0141(5) -0.0027(4) -0.0044(4) 0.0009(4)
O3 0.0171(5) 0.0129(5) 0.0125(5) -0.0015(4) -0.0042(4) -0.0036(4)
C1 0.0293(8) 0.0196(7) 0.0351(9) -0.0091(7) -0.0078(7) -0.0075(6)
C2 0.0142(6) 0.0145(6) 0.0261(8) -0.0074(6) -0.0077(6) 0.0017(5)
C3 0.0152(6) 0.0143(6) 0.0180(7) -0.0032(5) -0.0048(5) -0.0020(5)
C4 0.0150(6) 0.0122(6) 0.0143(6) -0.0034(5) -0.0037(5) -0.0012(5)
C5 0.0140(6) 0.0123(6) 0.0140(6) -0.0036(5) -0.0041(5) -0.0004(5)
C6 0.0139(6) 0.0122(6) 0.0132(6) -0.0029(5) -0.0020(5) -0.0006(5)
C7 0.0151(6) 0.0116(6) 0.0131(6) -0.0029(5) -0.0026(5) -0.0016(5)
C8 0.0165(6) 0.0115(6) 0.0138(6) -0.0035(5) -0.0029(5) -0.0001(5)
C9 0.0175(6) 0.0123(6) 0.0113(6) -0.0029(5) -0.0030(5) -0.0010(5)
C10 0.0221(7) 0.0159(7) 0.0161(7) -0.0040(5) -0.0022(5) -0.0062(5)

loop_
_atom_type_symbol
_atom_type_description
_atom_type_scat_dispersion_real
_atom_type_scat_dispersion_imag
_atom_type_scat_source
C C 0.0033 0.0016 'International Tables Vol C Tables 4.2.6.8 and 6.1.1.4'
H H 0.0000 0.0000 'International Tables Vol C Tables 4.2.6.8 and 6.1.1.4'
O O 0.0106 0.0060 'International Tables Vol C Tables 4.2.6.8 and 6.1.1.4'
Se Se -0.0929 2.2259 'International Tables Vol C Tables 4.2.6.8 and 6.1.1.4'

loop_
_geom_angle_atom_site_label_1
_geom_angle_atom_site_label_2
_geom_angle_atom_site_label_3
_geom_angle
C4 Se1 C9 90.58(6)
C7 O2 C4 104.94(10)
C7 O3 C9 105.66(10)
C2 C1 H1A 109.5
C2 C1 H1B 109.5
H1A C1 H1B 109.5
C2 C1 H1C 109.5
H1A C1 H1C 109.5
H1B C1 H1C 109.5
O1 C2 C1 122.01(14)
O1 C2 C3 122.51(13)
C1 C2 C3 115.48(13)
C2 C3 C5 114.26(12)
C2 C3 H3A 108.7
C5 C3 H3A 108.7
C2 C3 H3B 108.7
C5 C3 H3B 108.7
H3A C3 H3B 107.6
O2 C4 C5 102.96(10)
O2 C4 Se1 108.51(8)
C5 C4 Se1 111.06(9)
O2 C4 H4 111.3
C5 C4 H4 111.3
Se1 C4 H4 111.3
C3 C5 C4 110.98(11)
C3 C5 C6 111.53(11)
C4 C5 C6 100.08(10)
C3 C5 H5 111.3
C4 C5 H5 111.3
C6 C5 H5 111.3
C8 C6 C5 112.30(11)
C8 C6 C7 102.56(10)
C5 C6 C7 102.93(10)
C8 C6 H6 112.7
C5 C6 H6 112.7
C7 C6 H6 112.7
O2 C7 O3 109.53(10)
O2 C7 C6 106.50(10)
O3 C7 C6 106.54(10)
O2 C7 H7 111.3
O3 C7 H7 111.3
C6 C7 H7 111.3
C9 C8 C6 101.69(10)
C9 C8 H8A 111.4
C6 C8 H8A 111.4
C9 C8 H8B 111.4
C6 C8 H8B 111.4
H8A C8 H8B 109.3
O3 C9 C10 109.95(11)
O3 C9 C8 102.48(10)
C10 C9 C8 117.12(12)
O3 C9 Se1 107.97(8)
C10 C9 Se1 109.49(9)
C8 C9 Se1 109.35(9)
C9 C10 H10A 109.5
C9 C10 H10B 109.5
H10A C10 H10B 109.5
C9 C10 H10C 109.5
H10A C10 H10C 109.5
H10B C10 H10C 109.5

loop_
_geom_bond_atom_site_label_1
_geom_bond_atom_site_label_2
_geom_bond_distance
Se1 C4 1.9977(13)
Se1 C9 2.0092(13)
O1 C2 1.2134(19)
O2 C7 1.4245(16)
O2 C4 1.4324(16)
O3 C7 1.4251(16)
O3 C9 1.4388(16)
C1 C2 1.508(2)
C1 H1A 0.9800
C1 H1B 0.9800
C1 H1C 0.9800
C2 C3 1.5122(19)
C3 C5 1.5246(19)
C3 H3A 0.9900
C3 H3B 0.9900
C4 C5 1.5268(18)
C4 H4 1.0000
C5 C6 1.5380(18)
C5 H5 1.0000
C6 C8 1.5362(18)
C6 C7 1.5635(18)
C6 H6 1.0000
C7 H7 1.0000
C8 C9 1.5191(19)
C8 H8A 0.9900
C8 H8B 0.9900
C9 C10 1.5041(19)
C10 H10A 0.9800
C10 H10B 0.9800
C10 H10C 0.9800

loop_
_geom_torsion_atom_site_label_1
_geom_torsion_atom_site_label_2
_geom_torsion_atom_site_label_3
_geom_torsion_atom_site_label_4
_geom_torsion
O1 C2 C3 C5 10.30(19)
C1 C2 C3 C5 -170.69(12)
C7 O2 C4 C5 46.66(12)
C7 O2 C4 Se1 -71.11(10)
C9 Se1 C4 O2 53.27(9)
C9 Se1 C4 C5 -59.22(10)
C2 C3 C5 C4 72.71(15)
C2 C3 C5 C6 -176.63(11)
O2 C4 C5 C3 72.80(13)
Se1 C4 C5 C3 -171.24(9)
O2 C4 C5 C6 -45.06(12)
Se1 C4 C5 C6 70.90(11)
C3 C5 C6 C8 159.64(11)
C4 C5 C6 C8 -82.90(12)
C3 C5 C6 C7 -90.77(12)
C4 C5 C6 C7 26.69(12)
C4 O2 C7 O3 86.49(12)
C4 O2 C7 C6 -28.35(13)
C9 O3 C7 O2 -86.42(12)
C9 O3 C7 C6 28.40(13)
C8 C6 C7 O2 116.24(11)
C5 C6 C7 O2 -0.50(13)
C8 C6 C7 O3 -0.61(13)
C5 C6 C7 O3 -117.35(11)
C5 C6 C8 C9 84.49(12)
C7 C6 C8 C9 -25.33(12)
C7 O3 C9 C10 -170.52(11)
C7 O3 C9 C8 -45.29(12)
C7 O3 C9 Se1 70.09(10)
C6 C8 C9 O3 43.26(12)
C6 C8 C9 C10 163.65(11)
C6 C8 C9 Se1 -71.10(11)
C4 Se1 C9 O3 -52.42(9)
C4 Se1 C9 C10 -172.11(10)
C4 Se1 C9 C8 58.35(9)
